data_4344376
loop_
_publ_author_name
'Hriljac, J.A.'
'Torardi, C.C.'

_publ_section_title
;
 Synthesis and structure of the novel layered oxide Bi Mo2 O7 O H . 2H2 O
;
_journal_name_full 'Inorganic Chemistry'
_journal_page_first 6003
_journal_page_last 6007
_journal_volume 32
_journal_year 1993
_chemical_formula_sum 'Bi H5 Mo2 O10'
_chemical_name_systematic 'Bi Mo2 O7 (O H) (H2 O)2'
_space_group_IT_number 11
_symmetry_space_group_name_Hall '-P 2yb'
_symmetry_space_group_name_H-M 'P 1 21/m 1'
_cell_angle_alpha 90
_cell_angle_beta 113.329
_cell_angle_gamma 90
_cell_formula_units_Z 2
_cell_length_a 6.34321
_cell_length_b 11.59703
_cell_length_c 5.79244
_cell_volume 391.270
_citation_journal_id_ASTM INOCAJ
_cod_data_source_file Hriljac_INOCAJ_1993_1689.cif
_cod_data_source_block H5Bi1Mo2O10
_cod_original_cell_volume 391.2699
_cod_original_formula_sum 'H5 Bi1 Mo2 O10'
_cod_database_code 4344376

loop_
_symmetry_equiv_pos_as_xyz
x,y,z
-x,y+1/2,-z
-x,-y,-z
x,-y-1/2,z

loop_
_atom_site_label
_atom_site_type_symbol
_atom_site_fract_x
_atom_site_fract_y
_atom_site_fract_z
_atom_site_occupancy
_atom_site_U_iso_or_equiv
Mo1 Mo+6 0.655 0.0956 0.193 1 0.0
O2 O-2 0.591 0.25 0.0336 1 0.0
O6 O-2 0.9426 0.1195 0.3936 1 0.0
Bi1 Bi+3 0.264 0.25 0.6584 1 0.0
O1 O-2 0.074 0.25 0.8756 1 0.0
O5 O-2 0.5117 0.1148 0.3867 1 0.0
O4 O-2 0.8257 0.0708 0.8989 1 0.0
O3 O-2 0.3643 0.0669 0.8381 1 0.0
